data_2007662
loop_
_publ_author_name
'H\"okelek, Tuncer'
'Necefo\(glu, Hacal\?i'

_publ_section_title <i>trans</i>-Diaquabis(nicotinamide-<i>N</i>^1^)bis(4-nitrobenzoato-<i>O</i>)cobalt(II)
_journal_issue 9
_journal_name_full 'Acta Crystallographica Section C'
_journal_page_first 1242
_journal_page_last 1244
_journal_paper_doi 10.1107/S0108270198004533
_journal_volume 54
_journal_year 1998
_chemical_formula_moiety 'C26 H24 Co N6 O12 '
_chemical_formula_sum 'C26 H24 Co N6 O12'
_chemical_formula_weight 671.442
_space_group_IT_number 2
_symmetry_cell_setting triclinic
_symmetry_space_group_name_Hall '-P 1'
_symmetry_space_group_name_H-M 'P -1'
_atom_type_scat_source IntTabIV
_cell_angle_alpha 78.417(9)
_cell_angle_beta 88.559(9)
_cell_angle_gamma 71.491(8)
_cell_formula_units_Z 1
_cell_length_a 7.5815(8)
_cell_length_b 9.9861(9)
_cell_length_c 10.2413(12)
_cell_measurement_reflns_used 25
_cell_measurement_temperature 298
_cell_measurement_theta_max 18
_cell_measurement_theta_min 10
_cell_volume 719.66(14)
_computing_cell_refinement MolEN
_computing_data_collection 'MolEN (Fair, 1990)'
_computing_data_reduction MolEN
_computing_molecular_graphics 'ORTEPII (Johnson, 1976)'
_computing_publication_material MolEN
_computing_structure_refinement MolEN
_computing_structure_solution 'SHELXS86 (Sheldrick, 1990)'
_diffrn_measurement_device 'Enraf-Nonius CAD-4'
_diffrn_measurement_method \w/2\q
_diffrn_radiation_type MoK\a
_diffrn_radiation_wavelength 0.71073
_diffrn_reflns_av_R_equivalents 0.064
_diffrn_reflns_limit_h_max 9
_diffrn_reflns_limit_h_min 0
_diffrn_reflns_limit_k_max 12
_diffrn_reflns_limit_k_min -11
_diffrn_reflns_limit_l_max 12
_diffrn_reflns_limit_l_min -12
_diffrn_reflns_number 3086
_diffrn_reflns_theta_max 26.3
_diffrn_standards_decay_% 1
_diffrn_standards_interval_count 250
_diffrn_standards_interval_time 120
_diffrn_standards_number 3
_exptl_absorpt_coefficient_mu 0.671
_exptl_absorpt_correction_T_max 0.846
_exptl_absorpt_correction_T_min 0.828
_exptl_absorpt_correction_type 'empirical via \y scans (MolEN; Fair, 1990)'
_exptl_crystal_colour pink
_exptl_crystal_density_diffrn 1.5493
_exptl_crystal_density_method none
_exptl_crystal_description 'rod shaped'
_exptl_crystal_size_max 0.30
_exptl_crystal_size_mid 0.25
_exptl_crystal_size_min 0.25
_refine_diff_density_max 0.50
_refine_diff_density_min -0.24
_refine_ls_extinction_method none
_refine_ls_goodness_of_fit_obs 1.03
_refine_ls_hydrogen_treatment 'H atoms riding'
_refine_ls_number_parameters 205
_refine_ls_number_reflns 2842
_refine_ls_R_factor_obs .037
_refine_ls_shift/esd_max 0.01
_refine_ls_structure_factor_coef F
_refine_ls_weighting_details 'w = 1/[\s(F^2^) + (0.02F)^2^ + 1]'
_refine_ls_weighting_scheme calc
_refine_ls_wR_factor_obs .046
_reflns_number_observed 2842
_reflns_number_total 2913
_reflns_observed_criterion F>0
_cod_data_source_file os1013.cif
_cod_data_source_block os1013
_cod_depositor_comments
;
The following automatic conversions were performed:

'_refine_ls_weighting_scheme' value 'w = 1/[\s(F^2^) + (0.02F)^2^ +
1]' was changed to 'calc'. New tag '_refine_ls_weighting_details' was
created. The value of the new tag was set to 'w = 1/[\s(F^2^) +
(0.02F)^2^ + 1]'.

Automatic conversion script
Id: cif_fix_values 3143 2015-03-26 13:38:13Z robertas 
;
_cod_original_formula_sum 'C26 H24 Co N6 O12 '
_cod_database_code 2007662

loop_
_symmetry_equiv_pos_as_xyz
x,y,z
-x,-y,-z

loop_
_atom_site_aniso_label
_atom_site_aniso_U_11
_atom_site_aniso_U_22
_atom_site_aniso_U_33
_atom_site_aniso_U_12
_atom_site_aniso_U_13
_atom_site_aniso_U_23
Co .02420(10) .02950(10) .0376(2) -.01310(10) -.00240(10) -.00990(10)
O1 .0287(6) .0422(6) .0519(7) -.0131(5) -.0011(6) -.0145(5)
O2 .0441(6) .0383(6) .0681(9) -.0209(5) -.0155(6) -.0069(6)
O3 .0324(6) .0402(6) .0441(7) -.0129(4) -.0042(5) -.0160(5)
O4 .0298(6) .0802(9) .0521(8) -.0149(6) -.0018(6) -.0271(7)
O5 .0748(9) .1810(10) .1060(10) -.0833(7) .0212(9) -.0848(9)
O6 .0650(10) .243(2) .1080(10) -.0620(10) .0201(9) -.1308(8)
N1 .0546(8) .0388(7) .0720(10) -.0280(6) -.0155(8) -.0036(8)
N2 .0299(6) .0335(6) .0420(8) -.0143(5) -.0038(6) -.0089(6)
N3 .0407(9) .0920(10) .0700(10) -.0195(8) -.0026(8) -.0494(8)
C1 .0392(8) .0335(7) .0470(10) -.0186(6) .0007(8) -.0137(7)
C2 .0357(8) .0298(7) .0416(9) -.0147(6) .0000(7) -.0113(6)
C3 .0303(7) .0335(7) .0412(9) -.0130(6) -.0049(7) -.0087(7)
C4 .0334(8) .0434(9) .0500(10) -.0159(6) -.0083(8) -.0094(8)
C5 .0470(10) .0410(10) .0690(10) -.0121(8) -.0250(10) .0040(10)
C6 .0530(10) .0310(8) .0660(10) -.0171(7) -.0140(10) .0008(9)
C7 .0312(8) .0357(8) .0345(9) -.0143(6) -.0031(7) -.0036(7)
C8 .0309(8) .0338(8) .0325(8) -.0111(6) -.0034(7) -.0059(7)
C9 .0313(8) .0660(10) .0410(10) -.0186(7) .0042(8) -.0175(8)
C10 .0390(10) .0790(10) .0410(9) -.0167(9) .0039(8) -.0308(8)
C11 .0343(9) .0532(9) .0435(9) -.0145(7) -.0044(8) -.0211(7)
C12 .0311(8) .0525(9) .0430(10) -.0181(7) .0018(8) -.0156(8)
C13 .0340(8) .0471(9) .0343(8) -.0156(7) .0020(7) -.0142(7)

loop_
_atom_site_label
_atom_site_fract_x
_atom_site_fract_y
_atom_site_fract_z
_atom_site_U_iso_or_equiv
Co 1 0 1 0.0289(6)
O1 .7288(2) .0757(2) 1.0753(2) 0.0398(3)
O2 1.4269(2) .3421(2) .9991(2) 0.0487(3)
O3 1.1303(2) .01740(10) 1.17050(10) 0.0374(3)
O4 .8851(2) .1432(2) 1.2686(2) 0.0526(4)
O5 1.6505(3) .2823(3) 1.5357(2) 0.1024(5)
O6 1.4598(3) .2835(3) 1.6884(2) 0.1222(6)
N1 1.3191(3) .5607(2) .8665(2) 0.0529(4)
N2 .9951(2) .2121(2) .9057(2) 0.0339(3)
N3 1.5101(3) .2650(2) 1.5797(2) 0.0632(5)
C1 1.3087(3) .4310(2) .9176(2) 0.0374(4)
C2 1.1440(3) .3942(2) .8766(2) 0.0341(4)
C3 1.1362(3) .2578(2) .9307(2) 0.0341(4)
C4 .8558(3) .3031(2) .8231(2) 0.0411(4)
C5 .8534(3) .4398(2) .7642(3) 0.0546(5)
C6 .9992(3) .4866(2) .7915(3) 0.0503(5)
C7 1.0562(3) .0898(2) 1.2557(2) 0.0333(4)
C8 1.1831(3) .1233(2) 1.3470(2) 0.0323(4)
C9 1.1160(3) .1669(3) 1.4644(2) 0.0442(4)
C10 1.2242(3) .2097(3) 1.5429(2) 0.0511(5)
C11 1.3975(3) .2118(2) 1.4997(2) 0.0418(4)
C12 1.4695(3) .1672(2) 1.3859(2) 0.0403(4)
C13 1.3610(3) .1208(2) 1.3096(2) 0.0370(4)
H1 1.226 .626 .804 0.0634*
H1' 1.420 .588 .892 0.0634*
H3 1.236 .193 .989 0.0431*
H4 .754 .272 .805 0.0532*
H5 .753 .501 .705 0.0672*
H6 .999 .581 .752 0.0634*
H9 .995 .166 1.491 0.0545*
H10 1.181 .238 1.624 0.0621*
H12 1.590 .169 1.360 0.0520*
H13 1.409 .087 1.232 0.0494*
H11' .638 .078 1.012 0.0507*
H12' .707 .170 1.091 0.0507*

loop_
_geom_angle_atom_site_label_1
_geom_angle_atom_site_label_2
_geom_angle_atom_site_label_3
_geom_angle
_geom_angle_publ_flag
O1 Co O3 92.67(6) yes
O1 Co N2 92.88(6) yes
O3 Co N2 90.19(6) yes
Co O3 C7 126.80(10) yes
Co N2 C3 119.10(10) yes
Co N2 C4 123.0(4) yes
C3 N2 C4 118.0(2) yes
O5 N3 O6 122.9(3) yes
O5 N3 C11 118.8(2) yes
O6 N3 C11 118.2(2) yes
O2 C1 N1 122.2(2) yes
O2 C1 C2 119.8(2) yes
N1 C1 C2 118.0(2) yes
C1 C2 C3 117.0(2) no
C1 C2 C6 125.1(2) no
C3 C2 C6 117.9(2) no
N3 C11 C10 118.5(2) yes
N3 C11 C12 118.5(2) yes
C10 C11 C12 123.0(2) no
C11 C12 C13 118.1(2) no
N2 C3 C2 123.4(2) yes
N2 C4 C5 122.4(2) yes
C4 C5 C6 119.3(2) no
C2 C6 C5 119.1(2) no
O3 C7 O4 126.0(2) yes
O3 C7 C8 117.7(2) yes
O4 C7 C8 116.3(2) yes
C7 C8 C9 119.6(2) no
C7 C8 C13 120.3(2) no
C9 C8 C13 119.9(2) no
C8 C9 C10 120.3(2) no
C9 C10 C11 118.2(2) no
C8 C13 C12 120.3(2) no
Co O1 H11' 109.3 no
Co O1 H12' 109.5 no
C1 N1 H1 120.0 no
C1 N1 H1' 120.0 no
H1 N1 H1' 120.0 no
C9 C10 H10 121.0 no
C11 C10 H10 120.8 no
N2 C3 H3 118.2 no
C2 C3 H3 118.4 no
N2 C4 H4 118.6 no
C5 C4 H4 119.0 no
C4 C5 H5 120.3 no
C6 C5 H5 120.4 no
C2 C6 H6 120.5 no
C5 C6 H6 120.4 no
C8 C9 H9 119.8 no
C10 C9 H9 119.8 no
C11 C12 H12 121.0 no
C13 C12 H12 120.9 no
C8 C13 H13 119.9 no
C12 C13 H13 119.8 no

loop_
_geom_bond_atom_site_label_1
_geom_bond_atom_site_label_2
_geom_bond_site_symmetry_1
_geom_bond_site_symmetry_2
_geom_bond_distance
_geom_bond_publ_flag
Co O1 . . 2.1360(10) yes
Co O3 . . 2.091(2) yes
Co N2 . . 2.134(2) yes
O2 C1 . . 1.234(2) yes
O3 C7 . . 1.254(2) yes
O4 C7 . . 1.251(2) yes
O5 N3 . . 1.195(3) yes
O6 N3 . . 1.199(3) yes
N1 C1 . . 1.323(3) yes
N2 C3 . . 1.337(3) yes
N2 C4 . . 1.335(2) yes
N3 C11 . . 1.475(4) yes
C1 C2 . . 1.500(3) no
C2 C3 . . 1.383(2) no
C2 C6 . . 1.378(3) no
C4 C5 . . 1.372(3) no
C5 C6 . . 1.382(4) no
C7 C8 . . 1.512(3) yes
C8 C9 . . 1.391(3) no
C8 C13 . . 1.387(3) no
C9 C10 . . 1.376(4) no
C10 C11 . . 1.382(3) no
C11 C12 . . 1.371(3) no
C12 C13 . . 1.386(3) no
O1 H11' . . .950 no
O1 H12' . . .950 no
N1 H1 . . .950 no
N1 H1' . . .950 no
C3 H3 . . .950 no
C4 H4 . . .950 no
C5 H5 . . .950 no
C6 H6 . . .950 no
C9 H9 . . .950 no
C10 H10 . . .950 no
C12 H12 . . .950 no
C13 H13 . . .950 no

loop_
_geom_torsion_atom_site_label_1
_geom_torsion_atom_site_label_2
_geom_torsion_atom_site_label_3
_geom_torsion_atom_site_label_4
_geom_torsion
_geom_torsion_publ_flag
O1 Co O3 C7 -18.3(2) yes
N2 Co O3 C7 74.6(2) yes
O1 Co N2 C3 127.4(2) yes
O1 Co N2 C4 -52.0(2) yes
O3 Co N2 C3 34.7(2) yes
O3 Co N2 C4 -144.7(2) yes
Co O3 C7 O4 14.3(3) yes
Co O3 C7 C8 -162.20(10) yes
Co N2 C3 C2 -178.7(2) no
C4 N2 C3 C2 0.7(3) no
Co N2 C4 C5 179.3(2) no
C3 N2 C4 C5 -0.1(3) no
O5 N3 C11 C10 -171.8(2) no
O5 N3 C11 C12 8.0(3) no
O6 N3 C11 C10 11.1(3) no
O6 N3 C11 C12 -169.1(2) no
O2 C1 C2 C3 -1.9(3) no
O2 C1 C2 C6 176.9(2) no
N1 C1 C2 C3 179.7(2) no
N1 C1 C2 C6 -1.6(3) no
C1 C2 C3 N2 178.1(2) no
C6 C2 C3 N2 -0.8(3) no
C1 C2 C6 C5 -178.6(2) no
C3 C2 C6 C5 0.2(3) no
N2 C4 C5 C6 -0.5(4) no
C4 C5 C6 C2 0.4(4) no
O3 C7 C8 C9 -162.3(2) no
O3 C7 C8 C13 22.4(3) no
O4 C7 C8 C9 20.8(3) no
O4 C7 C8 C13 -154.5(2) no
C7 C8 C9 C10 -174.4(2) no
C13 C8 C9 C10 0.9(3) no
C7 C8 C13 C12 172.7(2) no
C9 C8 C13 C12 -2.6(3) no
C8 C9 C10 C11 1.8(4) no
C9 C10 C11 N3 176.8(2) no
C9 C10 C11 C12 -3.1(4) no
N3 C11 C12 C13 -178.4(2) no
C10 C11 C12 C13 1.4(3) no
C11 C12 C13 C8 1.5(3) no
